data_7245508
loop_
_publ_author_name
'Li, Zihan'
'Fang, Xincao'
'Yang, Pengpeng'
'Li, Shushu'
'Wen, Qingshi'
'Zhuang, Wei'
'Wu, Jianglan'
'Zhu, Chenjie'
'Ying, Hanjie'

_publ_section_title
;
 Discovering Crystal Forms of the Bio-based Nylon 5O Monomer
 1,5-pentanediamine-O-phthalate: Insight into the Crystal Structures,
 Transformations and Stability
;
_journal_name_full CrystEngComm
_journal_paper_doi 10.1039/D2CE00628F
_journal_year 2022
_chemical_formula_sum 'C13 H26 N2 O7'
_chemical_formula_weight 322.36
_chemical_name_common '1,5-Pentanediamine1,2-dicarboxybenzene; 1,2-dicarboxybenzene acidephtalique'
_chemical_name_systematic '1,5-Pentanediamine 1,2-phthalicacid'
_chemical_properties_physical Moisture-sensitive,Hygroscopic,Heat-sensitive
_space_group_IT_number 14
_space_group_name_Hall '-P 2yn'
_space_group_name_H-M_alt 'P 1 21/n 1'
_symmetry_cell_setting monoclinic
_symmetry_space_group_name_H-M 'P 1 21/n 1'
_atom_sites_solution_hydrogens geom
_atom_sites_solution_primary direct
_atom_sites_solution_secondary difmap
_audit_creation_method SHELXL-97
_audit_update_record
;
2020-05-28 deposited with the CCDC.	2022-09-16 downloaded from the CCDC.
;
_cell_angle_alpha 90.00
_cell_angle_beta 108.974(4)
_cell_angle_gamma 90.00
_cell_formula_units_Z 4
_cell_length_a 11.6407(9)
_cell_length_b 10.0447(8)
_cell_length_c 14.8138(12)
_cell_measurement_reflns_used 1805
_cell_measurement_temperature 298(2)
_cell_measurement_theta_max 22.154
_cell_measurement_theta_min 2.495
_cell_volume 1638.0(2)
_computing_cell_refinement 'Bruker SMART'
_computing_data_collection 'Bruker SMART'
_computing_data_reduction 'Bruker SAINT'
_computing_molecular_graphics 'Bruker SHELXTL'
_computing_publication_material 'Bruker SHELXTL'
_computing_structure_refinement 'SHELXL-97 (Sheldrick, 1997)'
_computing_structure_solution 'SHELXS-97 (Sheldrick, 1990)'
_diffrn_ambient_temperature 298(2)
_diffrn_measured_fraction_theta_full 0.998
_diffrn_measured_fraction_theta_max 0.998
_diffrn_measurement_device_type 'CCD area detector'
_diffrn_measurement_method 'phi and omega scans'
_diffrn_radiation_monochromator graphite
_diffrn_radiation_source 'fine-focus sealed tube'
_diffrn_radiation_type MoK\a
_diffrn_radiation_wavelength 0.71073
_diffrn_reflns_av_R_equivalents 0.0583
_diffrn_reflns_av_sigmaI/netI 0.0638
_diffrn_reflns_limit_h_max 13
_diffrn_reflns_limit_h_min -13
_diffrn_reflns_limit_k_max 11
_diffrn_reflns_limit_k_min -10
_diffrn_reflns_limit_l_max 17
_diffrn_reflns_limit_l_min -17
_diffrn_reflns_number 7931
_diffrn_reflns_theta_full 25.02
_diffrn_reflns_theta_max 25.02
_diffrn_reflns_theta_min 2.50
_exptl_absorpt_coefficient_mu 0.106
_exptl_absorpt_correction_T_max 0.9833
_exptl_absorpt_correction_T_min 0.9550
_exptl_absorpt_correction_type multi-scan
_exptl_absorpt_process_details sadabs
_exptl_crystal_colour Colorless
_exptl_crystal_density_diffrn 1.307
_exptl_crystal_density_meas 0
_exptl_crystal_density_method 'not measured'
_exptl_crystal_F_000 696
_exptl_crystal_size_max 0.44
_exptl_crystal_size_mid 0.32
_exptl_crystal_size_min 0.16
_refine_diff_density_max 0.193
_refine_diff_density_min -0.251
_refine_diff_density_rms 0.055
_refine_ls_extinction_method none
_refine_ls_goodness_of_fit_ref 1.075
_refine_ls_hydrogen_treatment mixed
_refine_ls_matrix_type full
_refine_ls_number_parameters 201
_refine_ls_number_reflns 2887
_refine_ls_number_restraints 0
_refine_ls_restrained_S_all 1.075
_refine_ls_R_factor_all 0.0950
_refine_ls_R_factor_gt 0.0482
_refine_ls_shift/su_max 0.000
_refine_ls_shift/su_mean 0.000
_refine_ls_structure_factor_coef Fsqd
_refine_ls_weighting_details 'calc w=1/[\s^2^(Fo^2^)+(0.0459P)^2^+0.0000P] where P=(Fo^2^+2Fc^2^)/3'
_refine_ls_weighting_scheme calc
_refine_ls_wR_factor_gt 0.1034
_refine_ls_wR_factor_ref 0.1204
_reflns_number_gt 1682
_reflns_number_total 2887
_reflns_threshold_expression >2sigma(I)
_cod_data_source_file d2ce00628f2.cif
_cod_data_source_block 190719f
_cod_depositor_comments
;
The following automatic conversions were performed:

data item '_symmetry_cell_setting' value 'Monoclinic' was changed to
'monoclinic' in accordance with the
/home/data/users/saulius/crontab/automatic-downloads/rss-feeds/RSC/lib/dictionaries/cif_core.dic
dictionary named 'cif_core.dic' version 2.4.2 last updated on
2011-04-26.

Automatic conversion script
Id: cif_fix_values 7556 2019-12-06 15:28:31Z antanas 
;
_cod_original_sg_symbol_H-M P2(1)/n
_cod_database_code 7245508

loop_
_symmetry_equiv_pos_as_xyz
'x, y, z'
'-x+1/2, y+1/2, -z+1/2'
'-x, -y, -z'
'x-1/2, -y-1/2, z-1/2'

loop_
_atom_site_label
_atom_site_type_symbol
_atom_site_fract_x
_atom_site_fract_y
_atom_site_fract_z
_atom_site_U_iso_or_equiv
_atom_site_adp_type
_atom_site_occupancy
_atom_site_symmetry_multiplicity
_atom_site_calc_flag
_atom_site_refinement_flags
_atom_site_disorder_assembly
_atom_site_disorder_group
N1 N 0.64237(17) 0.2467(2) 0.53343(13) 0.0435(6) Uani 1 1 d . . .
H1A H 0.6920 0.2485 0.5935 0.065 Uiso 1 1 calc R . .
H1B H 0.5702 0.2153 0.5319 0.065 Uiso 1 1 calc R . .
H1C H 0.6337 0.3287 0.5094 0.065 Uiso 1 1 calc R . .
N2 N 1.13288(17) 0.2050(2) 0.32037(14) 0.0483(6) Uani 1 1 d . . .
H2A H 1.0937 0.2634 0.2758 0.072 Uiso 1 1 calc R . .
H2B H 1.1796 0.1536 0.2979 0.072 Uiso 1 1 calc R . .
H2C H 1.1789 0.2483 0.3718 0.072 Uiso 1 1 calc R . .
O1 O 0.51555(17) 0.8703(2) 0.32330(14) 0.0660(6) Uani 1 1 d . . .
O2 O 0.60040(17) 0.81503(19) 0.47566(13) 0.0595(6) Uani 1 1 d . . .
O3 O 0.61959(14) 0.49361(17) 0.44112(12) 0.0517(5) Uani 1 1 d . . .
O4 O 0.77058(16) 0.5661(2) 0.56609(12) 0.0593(5) Uani 1 1 d . . .
O5 O 0.62339(14) 0.48956(17) 0.67191(10) 0.0532(5) Uani 1 1 d . . .
H5C H 0.6677 0.5130 0.6390 0.064 Uiso 1 1 d R . .
H5D H 0.5494 0.4949 0.6369 0.064 Uiso 1 1 d R . .
O6 O 0.62494(16) 0.9230(2) 0.65275(12) 0.0694(6) Uani 1 1 d . . .
H6C H 0.6105 0.8966 0.5956 0.083 Uiso 1 1 d R . .
H6D H 0.5770 0.9868 0.6529 0.083 Uiso 1 1 d R . .
O7 O 0.82374(16) 0.2178(2) 0.71231(12) 0.0634(6) Uani 1 1 d . . .
H7C H 0.8388 0.1463 0.7448 0.076 Uiso 1 1 d R . .
H7D H 0.8385 0.2832 0.7508 0.076 Uiso 1 1 d R . .
C1 C 0.5990(2) 0.8191(3) 0.3908(2) 0.0445(7) Uani 1 1 d . . .
C2 C 0.7121(2) 0.5634(3) 0.47873(18) 0.0401(6) Uani 1 1 d . . .
C3 C 0.7054(2) 0.7596(3) 0.36885(15) 0.0350(6) Uani 1 1 d . . .
C4 C 0.76049(19) 0.6424(2) 0.41249(15) 0.0339(6) Uani 1 1 d . . .
C5 C 0.8611(2) 0.5946(3) 0.39197(17) 0.0446(7) Uani 1 1 d . . .
H5 H 0.8975 0.5159 0.4202 0.054 Uiso 1 1 calc R . .
C6 C 0.9082(2) 0.6611(3) 0.33091(19) 0.0523(8) Uani 1 1 d . . .
H6 H 0.9762 0.6277 0.3185 0.063 Uiso 1 1 calc R . .
C7 C 0.8548(2) 0.7766(3) 0.28829(18) 0.0530(8) Uani 1 1 d . . .
H7 H 0.8870 0.8224 0.2474 0.064 Uiso 1 1 calc R . .
C8 C 0.7534(2) 0.8250(3) 0.30606(16) 0.0449(7) Uani 1 1 d . . .
H8 H 0.7164 0.9023 0.2757 0.054 Uiso 1 1 calc R . .
C9 C 0.6944(2) 0.1591(3) 0.47587(17) 0.0425(7) Uani 1 1 d . . .
H9A H 0.6374 0.1512 0.4117 0.051 Uiso 1 1 calc R . .
H9B H 0.7082 0.0710 0.5040 0.051 Uiso 1 1 calc R . .
C10 C 0.8122(2) 0.2154(3) 0.47186(18) 0.0438(7) Uani 1 1 d . . .
H10A H 0.8675 0.2254 0.5365 0.053 Uiso 1 1 calc R . .
H10B H 0.7972 0.3033 0.4433 0.053 Uiso 1 1 calc R . .
C11 C 0.87258(19) 0.1311(2) 0.41602(16) 0.0392(6) Uani 1 1 d . . .
H11A H 0.8145 0.1120 0.3537 0.047 Uiso 1 1 calc R . .
H11B H 0.8974 0.0471 0.4489 0.047 Uiso 1 1 calc R . .
C12 C 0.9824(2) 0.1993(3) 0.40373(17) 0.0446(7) Uani 1 1 d . . .
H12A H 0.9573 0.2847 0.3730 0.054 Uiso 1 1 calc R . .
H12B H 1.0406 0.2164 0.4664 0.054 Uiso 1 1 calc R . .
C13 C 1.0439(2) 0.1215(3) 0.34627(17) 0.0432(6) Uani 1 1 d . . .
H13A H 1.0851 0.0453 0.3830 0.052 Uiso 1 1 calc R . .
H13B H 0.9835 0.0887 0.2887 0.052 Uiso 1 1 calc R . .

loop_
_atom_site_aniso_label
_atom_site_aniso_U_11
_atom_site_aniso_U_22
_atom_site_aniso_U_33
_atom_site_aniso_U_23
_atom_site_aniso_U_13
_atom_site_aniso_U_12
N1 0.0443(12) 0.0476(14) 0.0460(12) -0.0007(11) 0.0250(11) -0.0035(10)
N2 0.0510(13) 0.0558(15) 0.0486(13) -0.0053(11) 0.0307(11) -0.0033(11)
O1 0.0590(13) 0.0632(14) 0.0716(14) -0.0109(12) 0.0157(11) 0.0148(11)
O2 0.0753(13) 0.0579(14) 0.0640(12) -0.0072(11) 0.0484(11) -0.0017(10)
O3 0.0431(10) 0.0521(12) 0.0592(11) 0.0039(10) 0.0155(9) -0.0136(9)
O4 0.0645(12) 0.0764(15) 0.0355(10) 0.0021(10) 0.0141(9) -0.0216(10)
O5 0.0519(11) 0.0681(14) 0.0407(10) 0.0069(9) 0.0167(8) -0.0041(9)
O6 0.0735(13) 0.0749(15) 0.0507(11) -0.0057(11) 0.0077(10) 0.0254(11)
O7 0.0786(14) 0.0652(14) 0.0478(11) 0.0060(10) 0.0224(10) 0.0043(11)
C1 0.0515(17) 0.0285(16) 0.0606(18) -0.0099(14) 0.0280(16) -0.0107(13)
C2 0.0395(15) 0.0361(16) 0.0488(16) -0.0016(13) 0.0202(14) -0.0016(12)
C3 0.0384(14) 0.0381(16) 0.0320(13) -0.0092(12) 0.0163(11) -0.0114(12)
C4 0.0322(13) 0.0399(16) 0.0311(13) -0.0085(12) 0.0123(11) -0.0099(11)
C5 0.0375(15) 0.0492(18) 0.0479(15) -0.0089(14) 0.0149(13) -0.0050(12)
C6 0.0432(16) 0.066(2) 0.0560(18) -0.0213(16) 0.0281(14) -0.0151(15)
C7 0.0615(19) 0.066(2) 0.0426(16) -0.0163(16) 0.0326(15) -0.0284(16)
C8 0.0573(17) 0.0419(18) 0.0369(14) -0.0050(13) 0.0172(13) -0.0134(13)
C9 0.0466(15) 0.0424(17) 0.0457(15) -0.0035(13) 0.0249(13) -0.0035(12)
C10 0.0426(14) 0.0470(18) 0.0497(15) -0.0109(13) 0.0257(13) -0.0112(12)
C11 0.0414(14) 0.0385(16) 0.0406(14) 0.0005(12) 0.0171(12) -0.0006(12)
C12 0.0445(15) 0.0497(18) 0.0469(15) -0.0096(13) 0.0247(13) -0.0068(13)
C13 0.0442(14) 0.0454(17) 0.0475(15) 0.0032(13) 0.0252(12) 0.0003(12)

loop_
_atom_type_symbol
_atom_type_description
_atom_type_scat_dispersion_real
_atom_type_scat_dispersion_imag
_atom_type_scat_source
C C 0.0033 0.0016 'International Tables Vol C Tables 4.2.6.8 and 6.1.1.4'
H H 0.0000 0.0000 'International Tables Vol C Tables 4.2.6.8 and 6.1.1.4'
N N 0.0061 0.0033 'International Tables Vol C Tables 4.2.6.8 and 6.1.1.4'
O O 0.0106 0.0060 'International Tables Vol C Tables 4.2.6.8 and 6.1.1.4'

loop_
_geom_angle_atom_site_label_1
_geom_angle_atom_site_label_2
_geom_angle_atom_site_label_3
_geom_angle
_geom_angle_site_symmetry_1
_geom_angle_site_symmetry_3
_geom_angle_publ_flag
C9 N1 H1A 109.5 . . ?
C9 N1 H1B 109.5 . . ?
H1A N1 H1B 109.5 . . ?
C9 N1 H1C 109.5 . . ?
H1A N1 H1C 109.5 . . ?
H1B N1 H1C 109.5 . . ?
C13 N2 H2A 109.5 . . ?
C13 N2 H2B 109.5 . . ?
H2A N2 H2B 109.5 . . ?
C13 N2 H2C 109.5 . . ?
H2A N2 H2C 109.5 . . ?
H2B N2 H2C 109.5 . . ?
H5C O5 H5D 108.4 . . ?
H6C O6 H6D 108.6 . . ?
H7C O7 H7D 108.3 . . ?
O2 C1 O1 124.6(2) . . ?
O2 C1 C3 117.5(3) . . ?
O1 C1 C3 117.9(2) . . ?
O4 C2 O3 124.8(2) . . ?
O4 C2 C4 118.0(2) . . ?
O3 C2 C4 117.0(2) . . ?
C4 C3 C8 118.9(2) . . ?
C4 C3 C1 121.5(2) . . ?
C8 C3 C1 119.6(2) . . ?
C5 C4 C3 119.0(2) . . ?
C5 C4 C2 118.8(2) . . ?
C3 C4 C2 122.3(2) . . ?
C6 C5 C4 121.5(3) . . ?
C6 C5 H5 119.3 . . ?
C4 C5 H5 119.3 . . ?
C7 C6 C5 119.8(2) . . ?
C7 C6 H6 120.1 . . ?
C5 C6 H6 120.1 . . ?
C6 C7 C8 119.9(2) . . ?
C6 C7 H7 120.0 . . ?
C8 C7 H7 120.0 . . ?
C7 C8 C3 121.0(3) . . ?
C7 C8 H8 119.5 . . ?
C3 C8 H8 119.5 . . ?
N1 C9 C10 110.39(19) . . ?
N1 C9 H9A 109.6 . . ?
C10 C9 H9A 109.6 . . ?
N1 C9 H9B 109.6 . . ?
C10 C9 H9B 109.6 . . ?
H9A C9 H9B 108.1 . . ?
C9 C10 C11 113.9(2) . . ?
C9 C10 H10A 108.8 . . ?
C11 C10 H10A 108.8 . . ?
C9 C10 H10B 108.8 . . ?
C11 C10 H10B 108.8 . . ?
H10A C10 H10B 107.7 . . ?
C10 C11 C12 112.0(2) . . ?
C10 C11 H11A 109.2 . . ?
C12 C11 H11A 109.2 . . ?
C10 C11 H11B 109.2 . . ?
C12 C11 H11B 109.2 . . ?
H11A C11 H11B 107.9 . . ?
C13 C12 C11 114.2(2) . . ?
C13 C12 H12A 108.7 . . ?
C11 C12 H12A 108.7 . . ?
C13 C12 H12B 108.7 . . ?
C11 C12 H12B 108.7 . . ?
H12A C12 H12B 107.6 . . ?
N2 C13 C12 110.9(2) . . ?
N2 C13 H13A 109.5 . . ?
C12 C13 H13A 109.5 . . ?
N2 C13 H13B 109.5 . . ?
C12 C13 H13B 109.5 . . ?
H13A C13 H13B 108.1 . . ?

loop_
_geom_bond_atom_site_label_1
_geom_bond_atom_site_label_2
_geom_bond_distance
_geom_bond_site_symmetry_2
_geom_bond_publ_flag
N1 C9 1.484(3) . ?
N1 H1A 0.8900 . ?
N1 H1B 0.8900 . ?
N1 H1C 0.8900 . ?
N2 C13 1.477(3) . ?
N2 H2A 0.8900 . ?
N2 H2B 0.8900 . ?
N2 H2C 0.8900 . ?
O1 C1 1.255(3) . ?
O2 C1 1.252(3) . ?
O3 C2 1.254(3) . ?
O4 C2 1.251(3) . ?
O5 H5C 0.8500 . ?
O5 H5D 0.8500 . ?
O6 H6C 0.8500 . ?
O6 H6D 0.8500 . ?
O7 H7C 0.8500 . ?
O7 H7D 0.8500 . ?
C1 C3 1.503(3) . ?
C2 C4 1.506(3) . ?
C3 C4 1.395(3) . ?
C3 C8 1.395(3) . ?
C4 C5 1.388(3) . ?
C5 C6 1.374(3) . ?
C5 H5 0.9300 . ?
C6 C7 1.370(4) . ?
C6 H6 0.9300 . ?
C7 C8 1.379(3) . ?
C7 H7 0.9300 . ?
C8 H8 0.9300 . ?
C9 C10 1.502(3) . ?
C9 H9A 0.9700 . ?
C9 H9B 0.9700 . ?
C10 C11 1.508(3) . ?
C10 H10A 0.9700 . ?
C10 H10B 0.9700 . ?
C11 C12 1.513(3) . ?
C11 H11A 0.9700 . ?
C11 H11B 0.9700 . ?
C12 C13 1.499(3) . ?
C12 H12A 0.9700 . ?
C12 H12B 0.9700 . ?
C13 H13A 0.9700 . ?
C13 H13B 0.9700 . ?

loop_
_geom_torsion_atom_site_label_1
_geom_torsion_atom_site_label_2
_geom_torsion_atom_site_label_3
_geom_torsion_atom_site_label_4
_geom_torsion
_geom_torsion_site_symmetry_1
_geom_torsion_site_symmetry_2
_geom_torsion_site_symmetry_3
_geom_torsion_site_symmetry_4
_geom_torsion_publ_flag
O2 C1 C3 C4 39.0(3) . . . . ?
O1 C1 C3 C4 -141.6(2) . . . . ?
O2 C1 C3 C8 -138.7(2) . . . . ?
O1 C1 C3 C8 40.7(3) . . . . ?
C8 C3 C4 C5 0.0(3) . . . . ?
C1 C3 C4 C5 -177.8(2) . . . . ?
C8 C3 C4 C2 -178.0(2) . . . . ?
C1 C3 C4 C2 4.3(3) . . . . ?
O4 C2 C4 C5 74.6(3) . . . . ?
O3 C2 C4 C5 -101.5(3) . . . . ?
O4 C2 C4 C3 -107.4(3) . . . . ?
O3 C2 C4 C3 76.5(3) . . . . ?
C3 C4 C5 C6 0.9(3) . . . . ?
C2 C4 C5 C6 178.9(2) . . . . ?
C4 C5 C6 C7 -0.5(4) . . . . ?
C5 C6 C7 C8 -0.7(4) . . . . ?
C6 C7 C8 C3 1.5(4) . . . . ?
C4 C3 C8 C7 -1.2(3) . . . . ?
C1 C3 C8 C7 176.6(2) . . . . ?
N1 C9 C10 C11 179.0(2) . . . . ?
C9 C10 C11 C12 173.1(2) . . . . ?
C10 C11 C12 C13 -178.4(2) . . . . ?
C11 C12 C13 N2 168.1(2) . . . . ?
